data_7033444
loop_
_publ_author_name
'Cowan, Matthew G.'
'Miller, Reece G.'
'Brooker, Sally'

_publ_section_title
;
 Pyrazine-imide complexes: reversible redox and MOF building blocks.
;
_journal_issue 6
_journal_name_full 'Dalton transactions (Cambridge, England : 2003)'
_journal_page_first 2880
_journal_page_last 2892
_journal_paper_doi 10.1039/c4dt03407d
_journal_volume 44
_journal_year 2015
_chemical_formula_sum 'C10 H16 B0 Cu F3 N5 O7 Si0.5'
_chemical_formula_weight 452.86
_chemical_name_systematic
; 
 ? 
;
_space_group_IT_number 2
_symmetry_cell_setting triclinic
_symmetry_space_group_name_Hall '-P 1'
_symmetry_space_group_name_H-M 'P -1'
_atom_sites_solution_hydrogens geom
_atom_sites_solution_primary direct
_atom_sites_solution_secondary difmap
_audit_creation_method SHELXL-97
_audit_update_record
;
2014-12-18 deposited with the CCDC.
2014-12-18 downloaded from the CCDC.
;
_cell_angle_alpha 81.295(5)
_cell_angle_beta 85.364(6)
_cell_angle_gamma 87.999(6)
_cell_formula_units_Z 2
_cell_length_a 6.5429(7)
_cell_length_b 8.1489(8)
_cell_length_c 15.3462(15)
_cell_measurement_reflns_used 8385
_cell_measurement_temperature 89(2)
_cell_measurement_theta_max 26.38
_cell_measurement_theta_min 2.68
_cell_volume 805.93(14)
_computing_cell_refinement 'Bruker SMART'
_computing_data_collection 'Bruker SMART'
_computing_data_reduction 'Bruker SAINT'
_computing_molecular_graphics 'Bruker SHELXTL'
_computing_publication_material 'Bruker SHELXTL'
_computing_structure_refinement 'SHELXL-97 (Sheldrick, 1997)'
_computing_structure_solution 'SHELXS-97 (Sheldrick, 1990)'
_diffrn_ambient_temperature 89(2)
_diffrn_measured_fraction_theta_full 0.993
_diffrn_measured_fraction_theta_max 0.993
_diffrn_measurement_device_type 'Bruker Kappa Apex II area detector'
_diffrn_measurement_method '\f and \w scans'
_diffrn_radiation_monochromator graphite
_diffrn_radiation_source 'fine-focus sealed tube'
_diffrn_radiation_type MoK\a
_diffrn_radiation_wavelength 0.71073
_diffrn_reflns_av_R_equivalents 0.0581
_diffrn_reflns_av_sigmaI/netI 0.0334
_diffrn_reflns_limit_h_max 8
_diffrn_reflns_limit_h_min -8
_diffrn_reflns_limit_k_max 10
_diffrn_reflns_limit_k_min -10
_diffrn_reflns_limit_l_max 19
_diffrn_reflns_limit_l_min -19
_diffrn_reflns_number 32685
_diffrn_reflns_theta_full 26.48
_diffrn_reflns_theta_max 26.48
_diffrn_reflns_theta_min 1.35
_exptl_absorpt_coefficient_mu 1.474
_exptl_absorpt_correction_T_max 0.75
_exptl_absorpt_correction_T_min 0.65
_exptl_absorpt_correction_type multi-scan
_exptl_absorpt_process_details 'SCALE(Bruker, 2004)'
_exptl_crystal_colour green
_exptl_crystal_density_diffrn 1.866
_exptl_crystal_density_method 'not measured'
_exptl_crystal_description block
_exptl_crystal_F_000 460
_exptl_crystal_size_max 0.20
_exptl_crystal_size_mid 0.20
_exptl_crystal_size_min 0.06
_refine_diff_density_max 0.934
_refine_diff_density_min -0.674
_refine_diff_density_rms 0.108
_refine_ls_extinction_method none
_refine_ls_goodness_of_fit_ref 1.224
_refine_ls_hydrogen_treatment mixed
_refine_ls_matrix_type full
_refine_ls_number_parameters 268
_refine_ls_number_reflns 3314
_refine_ls_number_restraints 15
_refine_ls_restrained_S_all 1.223
_refine_ls_R_factor_all 0.0612
_refine_ls_R_factor_gt 0.0564
_refine_ls_shift/su_max 0.000
_refine_ls_shift/su_mean 0.000
_refine_ls_structure_factor_coef Fsqd
_refine_ls_weighting_details 'calc w=1/[\s^2^(Fo^2^)+(0.0000P)^2^+4.6813P] where P=(Fo^2^+2Fc^2^)/3'
_refine_ls_weighting_scheme calc
_refine_ls_wR_factor_gt 0.1184
_refine_ls_wR_factor_ref 0.1216
_reflns_number_gt 3067
_reflns_number_total 3314
_reflns_threshold_expression >2sigma(I)
_cod_data_source_file c4dt03407d2.cif
_cod_data_source_block mgc566
_cod_depositor_comments
;
The following automatic conversions were performed:

'_symmetry_cell_setting' value 'Triclinic' changed to 'triclinic'
according to
/usr/data/users/saulius/crontab/automatic-downloads/rss-feeds/RSC/lib/dictionaries/cif_core.dic
dictionary named 'cif_core.dic' version 2.4.2 from 2011-04-26.

Automatic conversion script
Id: cif_fix_values 2935 2014-11-11 08:27:57Z andrius 

 Adding full bibliography for 7033441--7033446.cif.
;
_cod_original_cell_volume 805.94(14)
_cod_original_sg_symbol_H-M P-1
_cod_original_formula_sum 'C10 H16 B0 Cu F3 N5 O7 Si0.50'
_cod_database_code 7033444

loop_
_symmetry_equiv_pos_as_xyz
'x, y, z'
'-x, -y, -z'

loop_
_atom_site_label
_atom_site_type_symbol
_atom_site_fract_x
_atom_site_fract_y
_atom_site_fract_z
_atom_site_U_iso_or_equiv
_atom_site_adp_type
_atom_site_occupancy
_atom_site_symmetry_multiplicity
_atom_site_calc_flag
_atom_site_refinement_flags
Cu1 Cu 0.73603(9) 0.53508(7) 0.77223(3) 0.01953(17) Uani 1 1 d .
O11 O 0.7225(7) 0.6257(5) 0.6477(2) 0.0359(10) Uani 1 1 d D
H11X H 0.610(5) 0.648(7) 0.623(4) 0.043 Uiso 1 1 d D
H11Y H 0.816(6) 0.681(7) 0.617(3) 0.043 Uiso 1 1 d D
O12 O 1.0728(6) 0.4489(4) 0.7381(2) 0.0255(8) Uani 1 1 d D
H12X H 1.092(8) 0.458(7) 0.6819(13) 0.031 Uiso 1 1 d D
H12Y H 1.159(7) 0.510(6) 0.755(3) 0.031 Uiso 1 1 d D
N1 N 0.6107(6) 0.3171(4) 0.7647(2) 0.0177(8) Uani 1 1 d .
C1 C 0.5688(7) 0.2521(5) 0.6933(3) 0.0200(9) Uani 1 1 d .
H1 H 0.5995 0.3121 0.6359 0.024 Uiso 1 1 calc R
C2 C 0.4805(7) 0.0972(5) 0.7027(3) 0.0189(9) Uani 1 1 d .
H2 H 0.4533 0.0529 0.6511 0.023 Uiso 1 1 calc R
N2 N 0.4328(6) 0.0090(4) 0.7813(2) 0.0169(8) Uani 1 1 d .
C3 C 0.4743(7) 0.0749(5) 0.8530(3) 0.0157(9) Uani 1 1 d .
H3 H 0.4402 0.0155 0.9102 0.019 Uiso 1 1 calc R
C4 C 0.5661(7) 0.2283(5) 0.8448(3) 0.0155(9) Uani 1 1 d .
C5 C 0.6272(7) 0.3003(5) 0.9243(3) 0.0145(8) Uani 1 1 d .
O1 O 0.5955(5) 0.2258(4) 0.99884(19) 0.0191(7) Uani 1 1 d .
N3 N 0.7172(6) 0.4499(4) 0.8974(2) 0.0160(8) Uani 1 1 d .
C6 C 0.7735(7) 0.5517(5) 0.9535(3) 0.0154(9) Uani 1 1 d .
O2 O 0.7710(5) 0.5272(4) 1.03400(19) 0.0177(7) Uani 1 1 d .
C7 C 0.8473(6) 0.7145(5) 0.9023(3) 0.0140(8) Uani 1 1 d .
C8 C 0.9174(7) 0.8401(5) 0.9430(3) 0.0170(9) Uani 1 1 d .
H8 H 0.9222 0.8225 1.0054 0.020 Uiso 1 1 calc R
N4 N 0.9785(6) 0.9852(5) 0.8973(2) 0.0185(8) Uani 1 1 d .
C9 C 0.9711(6) 1.0021(5) 0.8095(3) 0.0153(9) Uani 1 1 d .
H9 H 1.0147 1.1032 0.7748 0.018 Uiso 1 1 calc R
C10 C 0.9022(7) 0.8781(5) 0.7669(3) 0.0160(9) Uani 1 1 d .
H10 H 0.8988 0.8952 0.7044 0.019 Uiso 1 1 calc R
N5 N 0.8408(6) 0.7348(4) 0.8142(2) 0.0151(7) Uani 1 1 d .
Si1 Si 0.0000 1.0000 0.5000 0.0232(4) Uani 1 2 d S
F11 F 0.0280(5) 0.8127(3) 0.56432(19) 0.0348(8) Uani 1 1 d .
F12 F 0.0305(6) 1.0960(4) 0.58691(19) 0.0421(9) Uani 1 1 d .
F13 F 0.2520(5) 1.0053(5) 0.4747(3) 0.0551(10) Uani 1 1 d .
O31 O 0.3563(5) 0.6517(4) 0.8027(2) 0.0191(7) Uani 1 1 d D
H31X H 0.363(8) 0.757(2) 0.796(3) 0.023 Uiso 1 1 d D
H31Y H 0.340(8) 0.610(5) 0.8568(16) 0.023 Uiso 1 1 d D
O41 O 0.1382(9) 0.4186(5) 0.5598(3) 0.0570(15) Uani 1 1 d D
H41X H 0.052(6) 0.340(5) 0.569(5) 0.068 Uiso 1 1 d D
H41Y H 0.2423 0.3635 0.5376 0.068 Uiso 1 1 d D
O51 O 0.4387(8) 0.6841(11) 0.5345(3) 0.086(2) Uani 1 1 d D
H51X H 0.408(14) 0.771(7) 0.556(7) 0.104 Uiso 1 1 d D
H51Y H 0.335(10) 0.624(9) 0.540(7) 0.104 Uiso 1 1 d D

loop_
_atom_site_aniso_label
_atom_site_aniso_U_11
_atom_site_aniso_U_22
_atom_site_aniso_U_33
_atom_site_aniso_U_23
_atom_site_aniso_U_13
_atom_site_aniso_U_12
Cu1 0.0326(3) 0.0155(3) 0.0107(3) 0.0004(2) -0.0030(2) -0.0106(2)
O11 0.048(3) 0.044(2) 0.0142(17) 0.0089(15) -0.0085(16) -0.031(2)
O12 0.037(2) 0.0253(18) 0.0154(16) -0.0064(14) -0.0017(15) -0.0081(15)
N1 0.020(2) 0.0173(18) 0.0158(18) -0.0008(15) -0.0012(15) -0.0027(15)
C1 0.026(3) 0.018(2) 0.016(2) -0.0017(17) 0.0000(18) -0.0053(19)
C2 0.019(2) 0.019(2) 0.020(2) -0.0044(18) -0.0041(18) -0.0005(18)
N2 0.0138(18) 0.0144(17) 0.0219(19) -0.0018(15) -0.0003(15) -0.0006(14)
C3 0.015(2) 0.017(2) 0.014(2) 0.0013(16) 0.0008(16) -0.0007(17)
C4 0.016(2) 0.0122(19) 0.016(2) 0.0017(16) 0.0017(17) 0.0005(16)
C5 0.015(2) 0.014(2) 0.014(2) 0.0003(16) -0.0004(16) 0.0017(16)
O1 0.0253(18) 0.0159(15) 0.0146(15) 0.0020(12) 0.0006(13) -0.0008(13)
N3 0.022(2) 0.0131(17) 0.0115(17) 0.0011(14) 0.0011(14) -0.0035(15)
C6 0.016(2) 0.015(2) 0.015(2) 0.0001(16) -0.0016(16) -0.0001(17)
O2 0.0213(17) 0.0199(15) 0.0117(15) -0.0008(12) -0.0023(12) 0.0001(13)
C7 0.014(2) 0.014(2) 0.014(2) -0.0022(16) -0.0025(16) -0.0025(16)
C8 0.017(2) 0.018(2) 0.016(2) -0.0046(17) -0.0011(17) -0.0011(17)
N4 0.0167(19) 0.0182(19) 0.021(2) -0.0044(15) -0.0026(15) -0.0015(15)
C9 0.011(2) 0.0125(19) 0.021(2) -0.0003(17) 0.0020(17) -0.0002(16)
C10 0.017(2) 0.014(2) 0.016(2) -0.0009(16) 0.0000(17) -0.0043(17)
N5 0.0177(19) 0.0124(17) 0.0150(18) -0.0007(14) -0.0026(14) -0.0012(14)
Si1 0.0344(11) 0.0176(9) 0.0173(9) -0.0046(7) 0.0093(8) -0.0150(8)
F11 0.064(2) 0.0183(14) 0.0215(15) -0.0016(11) 0.0040(14) -0.0108(14)
F12 0.086(3) 0.0218(15) 0.0195(15) -0.0043(12) 0.0025(16) -0.0208(16)
F13 0.033(2) 0.063(2) 0.064(3) -0.004(2) 0.0200(18) -0.0156(18)
O31 0.0288(18) 0.0135(15) 0.0144(15) -0.0004(12) 0.0003(13) -0.0045(13)
O41 0.122(4) 0.033(2) 0.0184(19) -0.0078(17) 0.006(2) -0.042(3)
O51 0.040(3) 0.169(7) 0.032(3) 0.034(3) 0.001(2) 0.030(4)

loop_
_atom_type_symbol
_atom_type_description
_atom_type_scat_dispersion_real
_atom_type_scat_dispersion_imag
_atom_type_scat_source
C C 0.0033 0.0016 'International Tables Vol C Tables 4.2.6.8 and 6.1.1.4'
H H 0.0000 0.0000 'International Tables Vol C Tables 4.2.6.8 and 6.1.1.4'
B B 0.0013 0.0007 'International Tables Vol C Tables 4.2.6.8 and 6.1.1.4'
N N 0.0061 0.0033 'International Tables Vol C Tables 4.2.6.8 and 6.1.1.4'
O O 0.0106 0.0060 'International Tables Vol C Tables 4.2.6.8 and 6.1.1.4'
F F 0.0171 0.0103 'International Tables Vol C Tables 4.2.6.8 and 6.1.1.4'
Cu Cu 0.3201 1.2651 'International Tables Vol C Tables 4.2.6.8 and 6.1.1.4'
Si Si 0.0817 0.0704 'International Tables Vol C Tables 4.2.6.8 and 6.1.1.4'

loop_
_geom_angle_atom_site_label_1
_geom_angle_atom_site_label_2
_geom_angle_atom_site_label_3
_geom_angle
_geom_angle_site_symmetry_1
_geom_angle_site_symmetry_3
N3 Cu1 O11 173.67(18) . .
N3 Cu1 N5 82.51(15) . .
O11 Cu1 N5 98.65(15) . .
N3 Cu1 N1 82.45(15) . .
O11 Cu1 N1 95.97(15) . .
N5 Cu1 N1 164.64(15) . .
N3 Cu1 O12 98.16(14) . .
O11 Cu1 O12 88.08(16) . .
N5 Cu1 O12 89.67(13) . .
N1 Cu1 O12 95.51(14) . .
Cu1 O11 H11X 123(4) . .
Cu1 O11 H11Y 124(4) . .
H11X O11 H11Y 108(4) . .
Cu1 O12 H12X 108(4) . .
Cu1 O12 H12Y 112(4) . .
H12X O12 H12Y 107(4) . .
C1 N1 C4 118.3(4) . .
C1 N1 Cu1 129.4(3) . .
C4 N1 Cu1 112.3(3) . .
N1 C1 C2 120.3(4) . .
N1 C1 H1 119.9 . .
C2 C1 H1 119.9 . .
N2 C2 C1 122.2(4) . .
N2 C2 H2 118.9 . .
C1 C2 H2 118.9 . .
C2 N2 C3 117.4(4) . .
N2 C3 C4 121.2(4) . .
N2 C3 H3 119.4 . .
C4 C3 H3 119.4 . .
N1 C4 C3 120.7(4) . .
N1 C4 C5 117.1(4) . .
C3 C4 C5 122.2(4) . .
O1 C5 N3 129.1(4) . .
O1 C5 C4 121.0(4) . .
N3 C5 C4 109.9(3) . .
C6 N3 C5 124.0(4) . .
C6 N3 Cu1 117.5(3) . .
C5 N3 Cu1 118.0(3) . .
O2 C6 N3 129.4(4) . .
O2 C6 C7 120.2(4) . .
N3 C6 C7 110.4(4) . .
N5 C7 C8 120.4(4) . .
N5 C7 C6 117.1(4) . .
C8 C7 C6 122.5(4) . .
N4 C8 C7 122.2(4) . .
N4 C8 H8 118.9 . .
C7 C8 H8 118.9 . .
C8 N4 C9 116.3(4) . .
N4 C9 C10 122.8(4) . .
N4 C9 H9 118.6 . .
C10 C9 H9 118.6 . .
N5 C10 C9 119.6(4) . .
N5 C10 H10 120.2 . .
C9 C10 H10 120.2 . .
C10 N5 C7 118.8(4) . .
C10 N5 Cu1 128.8(3) . .
C7 N5 Cu1 112.4(3) . .
F13 Si1 F13 179.999(1) 2_576 .
F13 Si1 F12 89.50(19) 2_576 2_576
F13 Si1 F12 90.50(19) . 2_576
F13 Si1 F12 90.50(19) 2_576 .
F13 Si1 F12 89.50(19) . .
F12 Si1 F12 180.0(3) 2_576 .
F13 Si1 F11 90.25(18) 2_576 2_576
F13 Si1 F11 89.75(18) . 2_576
F12 Si1 F11 90.04(14) 2_576 2_576
F12 Si1 F11 89.96(14) . 2_576
F13 Si1 F11 89.75(18) 2_576 .
F13 Si1 F11 90.25(18) . .
F12 Si1 F11 89.96(14) 2_576 .
F12 Si1 F11 90.04(14) . .
F11 Si1 F11 180.00(17) 2_576 .
H31X O31 H31Y 111(4) . .
H41X O41 H41Y 98.1 . .
H51X O51 H51Y 109(5) . .

loop_
_geom_bond_atom_site_label_1
_geom_bond_atom_site_label_2
_geom_bond_distance
_geom_bond_site_symmetry_2
Cu1 N3 1.936(4) .
Cu1 O11 1.949(3) .
Cu1 N5 2.000(4) .
Cu1 N1 2.005(4) .
Cu1 O12 2.332(4) .
O11 H11X 0.85(2) .
O11 H11Y 0.84(2) .
O12 H12X 0.855(19) .
O12 H12Y 0.846(19) .
N1 C1 1.339(6) .
N1 C4 1.344(5) .
C1 C2 1.389(6) .
C1 H1 0.9500 .
C2 N2 1.327(6) .
C2 H2 0.9500 .
N2 C3 1.345(6) .
C3 C4 1.390(6) .
C3 H3 0.9500 .
C4 C5 1.518(6) .
C5 O1 1.216(5) .
C5 N3 1.365(5) .
N3 C6 1.362(5) .
C6 O2 1.220(5) .
C6 C7 1.509(6) .
C7 N5 1.340(5) .
C7 C8 1.386(6) .
C8 N4 1.337(6) .
C8 H8 0.9500 .
N4 C9 1.338(6) .
C9 C10 1.390(6) .
C9 H9 0.9500 .
C10 N5 1.335(5) .
C10 H10 0.9500 .
Si1 F13 1.664(3) 2_576
Si1 F13 1.664(3) .
Si1 F12 1.673(3) 2_576
Si1 F12 1.673(3) .
Si1 F11 1.700(3) 2_576
Si1 F11 1.700(3) .
O31 H31X 0.847(19) .
O31 H31Y 0.848(19) .
O41 H41X 0.85(2) .
O41 H41Y 0.8765 .
O51 H51X 0.84(2) .
O51 H51Y 0.84(2) .

loop_
_geom_hbond_atom_site_label_D
_geom_hbond_atom_site_label_H
_geom_hbond_atom_site_label_A
_geom_hbond_distance_DH
_geom_hbond_distance_HA
_geom_hbond_distance_DA
_geom_hbond_angle_DHA
_geom_hbond_site_symmetry_A
O11 H11X O51 0.85(2) 1.82(3) 2.627(7) 158(6) .
O11 H11Y F11 0.84(2) 1.84(2) 2.677(5) 172(6) 1_655
O12 H12X O41 0.855(19) 1.94(2) 2.782(5) 166(5) 1_655
O12 H12Y O31 0.846(19) 2.01(2) 2.857(5) 176(5) 1_655
O31 H31X N2 0.847(19) 2.10(2) 2.937(5) 170(5) 1_565
O31 H31Y O2 0.848(19) 1.97(2) 2.782(4) 160(5) 2_667
O41 H41X F12 0.85(2) 1.98(4) 2.708(5) 143(5) 1_545
O41 H41X F11 0.85(2) 2.65(6) 3.151(5) 119(5) 2_566
O51 H51X F13 0.84(2) 2.36(9) 2.901(8) 123(9) .
O51 H51X F11 0.84(2) 2.49(9) 2.877(6) 109(7) .
O51 H51Y O41 0.84(2) 2.12(3) 2.935(9) 163(9) .

loop_
_geom_torsion_atom_site_label_1
_geom_torsion_atom_site_label_2
_geom_torsion_atom_site_label_3
_geom_torsion_atom_site_label_4
_geom_torsion
N3 Cu1 N1 C1 -176.2(4)
O11 Cu1 N1 C1 10.0(4)
N5 Cu1 N1 C1 172.1(5)
O12 Cu1 N1 C1 -78.6(4)
N3 Cu1 N1 C4 3.5(3)
O11 Cu1 N1 C4 -170.3(3)
N5 Cu1 N1 C4 -8.2(8)
O12 Cu1 N1 C4 101.1(3)
C4 N1 C1 C2 0.4(7)
Cu1 N1 C1 C2 -180.0(3)
N1 C1 C2 N2 0.6(7)
C1 C2 N2 C3 -0.3(7)
C2 N2 C3 C4 -0.9(6)
C1 N1 C4 C3 -1.6(6)
Cu1 N1 C4 C3 178.7(3)
C1 N1 C4 C5 176.3(4)
Cu1 N1 C4 C5 -3.4(5)
N2 C3 C4 N1 1.9(7)
N2 C3 C4 C5 -175.9(4)
N1 C4 C5 O1 -178.7(4)
C3 C4 C5 O1 -0.8(7)
N1 C4 C5 N3 1.0(5)
C3 C4 C5 N3 178.8(4)
O1 C5 N3 C6 -6.0(7)
C4 C5 N3 C6 174.4(4)
O1 C5 N3 Cu1 -178.3(4)
C4 C5 N3 Cu1 2.1(5)
O11 Cu1 N3 C6 -100.1(15)
N5 Cu1 N3 C6 1.0(3)
N1 Cu1 N3 C6 -175.9(3)
O12 Cu1 N3 C6 89.5(3)
O11 Cu1 N3 C5 72.7(15)
N5 Cu1 N3 C5 173.7(3)
N1 Cu1 N3 C5 -3.2(3)
O12 Cu1 N3 C5 -97.7(3)
C5 N3 C6 O2 6.1(7)
Cu1 N3 C6 O2 178.4(4)
C5 N3 C6 C7 -174.0(4)
Cu1 N3 C6 C7 -1.7(5)
O2 C6 C7 N5 -178.3(4)
N3 C6 C7 N5 1.8(6)
O2 C6 C7 C8 1.1(7)
N3 C6 C7 C8 -178.8(4)
N5 C7 C8 N4 0.7(7)
C6 C7 C8 N4 -178.6(4)
C7 C8 N4 C9 -0.9(6)
C8 N4 C9 C10 0.7(6)
N4 C9 C10 N5 -0.2(7)
C9 C10 N5 C7 0.0(6)
C9 C10 N5 Cu1 -179.7(3)
C8 C7 N5 C10 -0.3(6)
C6 C7 N5 C10 179.1(4)
C8 C7 N5 Cu1 179.5(3)
C6 C7 N5 Cu1 -1.1(5)
N3 Cu1 N5 C10 179.9(4)
O11 Cu1 N5 C10 -6.4(4)
N1 Cu1 N5 C10 -168.4(5)
O12 Cu1 N5 C10 81.7(4)
N3 Cu1 N5 C7 0.1(3)
O11 Cu1 N5 C7 173.9(3)
N1 Cu1 N5 C7 11.8(8)
O12 Cu1 N5 C7 -98.1(3)
